data_1505622
loop_
_publ_author_name
'Burns, Michael J.'
'Fairlamb, Ian J. S.'
'Kapdi, Anant R.'
'Sehnal, Petr'
'Taylor, Richard J. K.'

_publ_section_title
;
 Simple palladium(II) precatalyst for Suzuki-Miyaura couplings: efficient
 reactions of benzylic, aryl, heteroaryl, and vinyl coupling partners.
;
_journal_issue 26
_journal_name_full 'Organic letters'
_journal_page_first 5397
_journal_page_last 5400
_journal_paper_doi 10.1021/ol702291r
_journal_volume 9
_journal_year 2007
_chemical_formula_moiety 'C17 H18 O4'
_chemical_formula_sum 'C17 H18 O4'
_chemical_formula_weight 286.31
_chemical_name_systematic
; 
 ? 
;
_space_group_IT_number 14
_symmetry_cell_setting monoclinic
_symmetry_space_group_name_Hall '-P 2ybc'
_symmetry_space_group_name_H-M 'P 1 21/c 1'
_atom_sites_solution_hydrogens geom
_atom_sites_solution_primary direct
_atom_sites_solution_secondary difmap
_audit_creation_method SHELXL-97
_cell_angle_alpha 90.00
_cell_angle_beta 94.512(2)
_cell_angle_gamma 90.00
_cell_formula_units_Z 4
_cell_length_a 5.5601(4)
_cell_length_b 8.3699(6)
_cell_length_c 31.058(2)
_cell_measurement_reflns_used 4326
_cell_measurement_temperature 110(2)
_cell_measurement_theta_max 28.18
_cell_measurement_theta_min 2.52
_cell_volume 1440.88(17)
_computing_cell_refinement 'Bruker SMART'
_computing_data_collection 'Bruker SMART'
_computing_data_reduction 'Bruker SAINT'
_computing_molecular_graphics 'Bruker SHELXTL'
_computing_publication_material 'Bruker SHELXTL'
_computing_structure_refinement 'SHELXL-97 (Sheldrick, 1997)'
_computing_structure_solution 'SHELXS-97 (Sheldrick, 1997)'
_diffrn_ambient_temperature 110(2)
_diffrn_measured_fraction_theta_full 0.996
_diffrn_measured_fraction_theta_max 0.996
_diffrn_measurement_device_type 'CCD area detector'
_diffrn_measurement_method 'phi and omega scans'
_diffrn_radiation_monochromator graphite
_diffrn_radiation_source 'fine-focus sealed tube'
_diffrn_radiation_type MoK\a
_diffrn_radiation_wavelength 0.71073
_diffrn_reflns_av_R_equivalents 0.0259
_diffrn_reflns_av_sigmaI/netI 0.0255
_diffrn_reflns_limit_h_max 7
_diffrn_reflns_limit_h_min -7
_diffrn_reflns_limit_k_max 11
_diffrn_reflns_limit_k_min -11
_diffrn_reflns_limit_l_max 41
_diffrn_reflns_limit_l_min -41
_diffrn_reflns_number 14469
_diffrn_reflns_theta_full 28.29
_diffrn_reflns_theta_max 28.29
_diffrn_reflns_theta_min 2.52
_exptl_absorpt_coefficient_mu 0.093
_exptl_absorpt_correction_T_max 0.990
_exptl_absorpt_correction_T_min 0.894
_exptl_absorpt_correction_type multi-scan
_exptl_absorpt_process_details 'SADABS v2.03;(Sheldrick)'
_exptl_crystal_colour clear
_exptl_crystal_density_diffrn 1.320
_exptl_crystal_density_method 'not measured'
_exptl_crystal_description block
_exptl_crystal_F_000 608
_exptl_crystal_size_max 0.21
_exptl_crystal_size_mid 0.17
_exptl_crystal_size_min 0.13
_refine_diff_density_max 0.401
_refine_diff_density_min -0.207
_refine_diff_density_rms 0.048
_refine_ls_extinction_method none
_refine_ls_goodness_of_fit_ref 1.038
_refine_ls_hydrogen_treatment constr
_refine_ls_matrix_type full
_refine_ls_number_parameters 194
_refine_ls_number_reflns 3583
_refine_ls_number_restraints 0
_refine_ls_restrained_S_all 1.038
_refine_ls_R_factor_all 0.0489
_refine_ls_R_factor_gt 0.0411
_refine_ls_shift/su_max 0.001
_refine_ls_shift/su_mean 0.000
_refine_ls_structure_factor_coef Fsqd
_refine_ls_weighting_details 'calc w=1/[\s^2^(Fo^2^)+(0.0599P)^2^+0.4076P] where P=(Fo^2^+2Fc^2^)/3'
_refine_ls_weighting_scheme calc
_refine_ls_wR_factor_gt 0.1070
_refine_ls_wR_factor_ref 0.1121
_reflns_number_gt 3053
_reflns_number_total 3583
_reflns_threshold_expression >2sigma(I)
_cod_data_source_file ol702291r-file003.cif
_cod_data_source_block ijf0711m
_cod_depositor_comments
;
The following automatic conversions were performed:

'_symmetry_cell_setting' value 'Monoclinic' changed to 'monoclinic'
according to /home/saulius/struct/CIF-dictionaries/cif_core.dic
dictionary named 'cif_core.dic' version 2.4.1 from 2010-06-29.

Automatic conversion script
Id: cif_fix_values 1715 2011-07-08 13:25:40Z adriana 
;
_cod_original_cell_volume 1440.90(18)
_cod_original_sg_symbol_H-M P2(1)/c
_cod_database_code 1505622

loop_
_symmetry_equiv_pos_as_xyz
'x, y, z'
'-x, y+1/2, -z+1/2'
'-x, -y, -z'
'x, -y-1/2, z-1/2'

loop_
_atom_site_label
_atom_site_type_symbol
_atom_site_fract_x
_atom_site_fract_y
_atom_site_fract_z
_atom_site_U_iso_or_equiv
_atom_site_adp_type
_atom_site_occupancy
_atom_site_symmetry_multiplicity
_atom_site_calc_flag
_atom_site_refinement_flags
C1 C 1.14477(19) 0.24310(13) 0.34929(4) 0.0165(2) Uani 1 1 d .
C2 C 1.12027(19) 0.21811(13) 0.30463(3) 0.0170(2) Uani 1 1 d .
H2 H 1.2274 0.2688 0.2865 0.020 Uiso 1 1 calc R
C3 C 0.93822(19) 0.11863(13) 0.28684(3) 0.0160(2) Uani 1 1 d .
C4 C 0.77242(19) 0.04910(13) 0.31304(3) 0.0163(2) Uani 1 1 d .
C5 C 0.79974(19) 0.07444(13) 0.35727(3) 0.0173(2) Uani 1 1 d .
H5 H 0.6895 0.0261 0.3752 0.021 Uiso 1 1 calc R
C6 C 0.98707(19) 0.17012(13) 0.37613(3) 0.0171(2) Uani 1 1 d .
C7 C 1.0123(2) 0.19425(13) 0.42383(3) 0.0175(2) Uani 1 1 d .
C8 C 0.8301(2) 0.26822(15) 0.44486(4) 0.0227(3) Uani 1 1 d .
H8 H 0.6875 0.3027 0.4287 0.027 Uiso 1 1 calc R
C9 C 0.8547(2) 0.29223(15) 0.48933(4) 0.0237(3) Uani 1 1 d .
H9 H 0.7289 0.3430 0.5032 0.028 Uiso 1 1 calc R
C10 C 1.0626(2) 0.24232(14) 0.51364(4) 0.0195(2) Uani 1 1 d .
C11 C 1.2437(2) 0.16590(15) 0.49270(4) 0.0229(3) Uani 1 1 d .
H11 H 1.3851 0.1298 0.5090 0.028 Uiso 1 1 calc R
C12 C 1.2191(2) 0.14225(15) 0.44846(4) 0.0222(2) Uani 1 1 d .
H12 H 1.3439 0.0901 0.4347 0.027 Uiso 1 1 calc R
C13 C 1.0998(2) 0.26886(15) 0.56135(4) 0.0230(3) Uani 1 1 d .
C14 C 1.4710(2) 0.42728(14) 0.34251(4) 0.0204(2) Uani 1 1 d .
H14A H 1.5724 0.3526 0.3277 0.031 Uiso 1 1 calc R
H14B H 1.5738 0.5005 0.3604 0.031 Uiso 1 1 calc R
H14C H 1.3706 0.4886 0.3211 0.031 Uiso 1 1 calc R
C15 C 1.1022(2) 0.12012(15) 0.21828(4) 0.0226(2) Uani 1 1 d .
H15A H 1.1122 0.2365 0.2154 0.034 Uiso 1 1 calc R
H15B H 1.0736 0.0717 0.1896 0.034 Uiso 1 1 calc R
H15C H 1.2540 0.0795 0.2323 0.034 Uiso 1 1 calc R
C16 C 0.4475(2) -0.13424(14) 0.31863(4) 0.0216(2) Uani 1 1 d .
H16A H 0.5510 -0.1976 0.3391 0.032 Uiso 1 1 calc R
H16B H 0.3433 -0.2058 0.3005 0.032 Uiso 1 1 calc R
H16C H 0.3476 -0.0621 0.3345 0.032 Uiso 1 1 calc R
C17 C 0.8930(3) 0.3266(2) 0.58530(4) 0.0364(3) Uani 1 1 d .
H17A H 0.9363 0.3198 0.6165 0.055 Uiso 1 1 calc R
H17B H 0.7510 0.2600 0.5778 0.055 Uiso 1 1 calc R
H17C H 0.8566 0.4378 0.5774 0.055 Uiso 1 1 calc R
O1 O 1.31946(14) 0.33982(10) 0.36935(3) 0.02122(19) Uani 1 1 d .
O2 O 0.90813(14) 0.08034(10) 0.24387(2) 0.02016(19) Uani 1 1 d .
O3 O 0.59453(14) -0.04251(10) 0.29195(2) 0.01962(19) Uani 1 1 d .
O4 O 1.29698(17) 0.24430(13) 0.58036(3) 0.0324(2) Uani 1 1 d .

loop_
_atom_site_aniso_label
_atom_site_aniso_U_11
_atom_site_aniso_U_22
_atom_site_aniso_U_33
_atom_site_aniso_U_23
_atom_site_aniso_U_13
_atom_site_aniso_U_12
C1 0.0157(5) 0.0156(5) 0.0181(5) -0.0010(4) -0.0003(4) -0.0012(4)
C2 0.0179(5) 0.0153(5) 0.0178(5) 0.0013(4) 0.0022(4) -0.0005(4)
C3 0.0174(5) 0.0155(5) 0.0148(5) -0.0006(4) -0.0006(4) 0.0021(4)
C4 0.0153(5) 0.0138(5) 0.0196(5) -0.0002(4) -0.0012(4) -0.0003(4)
C5 0.0169(5) 0.0166(5) 0.0184(5) 0.0015(4) 0.0024(4) -0.0009(4)
C6 0.0175(5) 0.0172(5) 0.0164(5) 0.0000(4) 0.0006(4) 0.0010(4)
C7 0.0186(5) 0.0174(5) 0.0165(5) 0.0003(4) 0.0008(4) -0.0036(4)
C8 0.0185(5) 0.0299(6) 0.0195(5) 0.0004(5) -0.0007(4) 0.0027(5)
C9 0.0197(5) 0.0311(6) 0.0207(6) -0.0025(5) 0.0033(4) 0.0031(5)
C10 0.0202(5) 0.0214(5) 0.0166(5) 0.0000(4) 0.0013(4) -0.0047(4)
C11 0.0199(5) 0.0283(6) 0.0200(6) 0.0006(5) -0.0023(4) 0.0017(5)
C12 0.0205(5) 0.0265(6) 0.0197(5) -0.0010(4) 0.0022(4) 0.0041(4)
C13 0.0251(6) 0.0256(6) 0.0182(5) -0.0001(5) 0.0010(4) -0.0074(5)
C14 0.0191(5) 0.0186(5) 0.0232(6) 0.0027(4) -0.0007(4) -0.0051(4)
C15 0.0222(6) 0.0290(6) 0.0169(5) -0.0010(5) 0.0037(4) -0.0024(5)
C16 0.0191(5) 0.0198(5) 0.0256(6) 0.0017(4) 0.0001(4) -0.0044(4)
C17 0.0329(7) 0.0553(9) 0.0213(6) -0.0103(6) 0.0044(5) -0.0030(6)
O1 0.0214(4) 0.0238(4) 0.0183(4) -0.0009(3) 0.0005(3) -0.0085(3)
O2 0.0213(4) 0.0240(4) 0.0151(4) -0.0018(3) 0.0012(3) -0.0037(3)
O3 0.0189(4) 0.0200(4) 0.0195(4) -0.0003(3) -0.0011(3) -0.0054(3)
O4 0.0285(5) 0.0483(6) 0.0195(4) 0.0010(4) -0.0033(4) -0.0040(4)

loop_
_atom_type_symbol
_atom_type_description
_atom_type_scat_dispersion_real
_atom_type_scat_dispersion_imag
_atom_type_scat_source
C C 0.0033 0.0016 'International Tables Vol C Tables 4.2.6.8 and 6.1.1.4'
H H 0.0000 0.0000 'International Tables Vol C Tables 4.2.6.8 and 6.1.1.4'
O O 0.0106 0.0060 'International Tables Vol C Tables 4.2.6.8 and 6.1.1.4'

loop_
_geom_angle_atom_site_label_1
_geom_angle_atom_site_label_2
_geom_angle_atom_site_label_3
_geom_angle
O1 C1 C6 116.18(10)
O1 C1 C2 123.18(10)
C6 C1 C2 120.64(10)
C3 C2 C1 119.63(10)
C3 C2 H2 120.2
C1 C2 H2 120.2
O2 C3 C2 123.80(10)
O2 C3 C4 115.63(9)
C2 C3 C4 120.57(10)
O3 C4 C5 125.14(10)
O3 C4 C3 115.81(9)
C5 C4 C3 119.04(10)
C4 C5 C6 121.35(10)
C4 C5 H5 119.3
C6 C5 H5 119.3
C1 C6 C5 118.68(10)
C1 C6 C7 121.28(10)
C5 C6 C7 120.03(10)
C8 C7 C12 118.58(10)
C8 C7 C6 120.74(10)
C12 C7 C6 120.68(10)
C9 C8 C7 120.76(11)
C9 C8 H8 119.6
C7 C8 H8 119.6
C8 C9 C10 120.44(11)
C8 C9 H9 119.8
C10 C9 H9 119.8
C9 C10 C11 118.86(10)
C9 C10 C13 122.41(11)
C11 C10 C13 118.73(10)
C12 C11 C10 120.61(11)
C12 C11 H11 119.7
C10 C11 H11 119.7
C11 C12 C7 120.74(11)
C11 C12 H12 119.6
C7 C12 H12 119.6
O4 C13 C10 120.18(11)
O4 C13 C17 120.62(11)
C10 C13 C17 119.20(11)
O1 C14 H14A 109.5
O1 C14 H14B 109.5
H14A C14 H14B 109.5
O1 C14 H14C 109.5
H14A C14 H14C 109.5
H14B C14 H14C 109.5
O2 C15 H15A 109.5
O2 C15 H15B 109.5
H15A C15 H15B 109.5
O2 C15 H15C 109.5
H15A C15 H15C 109.5
H15B C15 H15C 109.5
O3 C16 H16A 109.5
O3 C16 H16B 109.5
H16A C16 H16B 109.5
O3 C16 H16C 109.5
H16A C16 H16C 109.5
H16B C16 H16C 109.5
C13 C17 H17A 109.5
C13 C17 H17B 109.5
H17A C17 H17B 109.5
C13 C17 H17C 109.5
H17A C17 H17C 109.5
H17B C17 H17C 109.5
C1 O1 C14 117.66(9)
C3 O2 C15 116.59(9)
C4 O3 C16 116.42(8)

loop_
_geom_bond_atom_site_label_1
_geom_bond_atom_site_label_2
_geom_bond_distance
C1 O1 1.3753(13)
C1 C6 1.3971(15)
C1 C2 1.3989(15)
C2 C3 1.3911(15)
C2 H2 0.9500
C3 O2 1.3698(13)
C3 C4 1.4031(15)
C4 O3 1.3761(13)
C4 C5 1.3865(15)
C5 C6 1.4047(15)
C5 H5 0.9500
C6 C7 1.4907(15)
C7 C8 1.3930(16)
C7 C12 1.3992(16)
C8 C9 1.3915(16)
C8 H8 0.9500
C9 C10 1.3944(16)
C9 H9 0.9500
C10 C11 1.3959(17)
C10 C13 1.4965(16)
C11 C12 1.3843(16)
C11 H11 0.9500
C12 H12 0.9500
C13 O4 1.2208(15)
C13 C17 1.4980(18)
C14 O1 1.4320(13)
C14 H14A 0.9800
C14 H14B 0.9800
C14 H14C 0.9800
C15 O2 1.4290(13)
C15 H15A 0.9800
C15 H15B 0.9800
C15 H15C 0.9800
C16 O3 1.4322(14)
C16 H16A 0.9800
C16 H16B 0.9800
C16 H16C 0.9800
C17 H17A 0.9800
C17 H17B 0.9800
C17 H17C 0.9800

loop_
_geom_torsion_atom_site_label_1
_geom_torsion_atom_site_label_2
_geom_torsion_atom_site_label_3
_geom_torsion_atom_site_label_4
_geom_torsion
O1 C1 C2 C3 -179.86(10)
C6 C1 C2 C3 -0.49(16)
C1 C2 C3 O2 -176.41(10)
C1 C2 C3 C4 2.93(16)
O2 C3 C4 O3 -2.88(14)
C2 C3 C4 O3 177.72(9)
O2 C3 C4 C5 176.19(9)
C2 C3 C4 C5 -3.20(16)
O3 C4 C5 C6 -179.96(10)
C3 C4 C5 C6 1.06(16)
O1 C1 C6 C5 177.80(9)
C2 C1 C6 C5 -1.60(16)
O1 C1 C6 C7 -1.21(15)
C2 C1 C6 C7 179.38(10)
C4 C5 C6 C1 1.31(16)
C4 C5 C6 C7 -179.66(10)
C1 C6 C7 C8 117.03(13)
C5 C6 C7 C8 -61.98(15)
C1 C6 C7 C12 -63.34(15)
C5 C6 C7 C12 117.66(12)
C12 C7 C8 C9 1.01(18)
C6 C7 C8 C9 -179.34(11)
C7 C8 C9 C10 -0.07(19)
C8 C9 C10 C11 -0.94(18)
C8 C9 C10 C13 178.55(11)
C9 C10 C11 C12 1.01(18)
C13 C10 C11 C12 -178.50(11)
C10 C11 C12 C7 -0.06(19)
C8 C7 C12 C11 -0.95(18)
C6 C7 C12 C11 179.41(11)
C9 C10 C13 O4 -169.51(12)
C11 C10 C13 O4 9.98(18)
C9 C10 C13 C17 10.15(18)
C11 C10 C13 C17 -170.36(12)
C6 C1 O1 C14 -174.76(10)
C2 C1 O1 C14 4.63(15)
C2 C3 O2 C15 12.57(15)
C4 C3 O2 C15 -166.80(10)
C5 C4 O3 C16 -8.50(15)
C3 C4 O3 C16 170.51(9)

loop_
_cod_related_entry_id
_cod_related_entry_database
_cod_related_entry_code
1 ChemSpider 30651656
